data_7039519
loop_
_publ_author_name
'Zhao, Minggang'
'Wang, Lixia'
'Li, Pangpang'
'Ma, Jianping'
'Zheng, Wenjun'

_publ_section_title
;
 1,2,4-Diazaphospholide complexes of lanthanum(iii), cerium(iii),
 neodymium(iii), praseodymium(iii), and samarium(iii): synthesis, X-ray
 structural characterization, and magnetic susceptibility studies.
;
_journal_issue 27
_journal_name_full 'Dalton transactions (Cambridge, England : 2003)'
_journal_page_first 11172
_journal_page_last 11181
_journal_paper_doi 10.1039/c6dt00696e
_journal_volume 45
_journal_year 2016
_chemical_formula_sum 'C61 H62 N6 O3 P3 Pr'
_chemical_formula_weight 1160.99
_chemical_name_systematic
; 
 ? 
;
_space_group_IT_number 2
_symmetry_cell_setting triclinic
_symmetry_space_group_name_Hall '-P 1'
_symmetry_space_group_name_H-M 'P -1'
_atom_sites_solution_hydrogens geom
_atom_sites_solution_primary direct
_atom_sites_solution_secondary difmap
_audit_creation_method SHELXL-97
_audit_update_record
;
2016-04-22 deposited with the CCDC.
2016-05-27 downloaded from the CCDC.
;
_cell_angle_alpha 104.834(2)
_cell_angle_beta 110.391(2)
_cell_angle_gamma 93.413(2)
_cell_formula_units_Z 2
_cell_length_a 14.3728(3)
_cell_length_b 14.5000(4)
_cell_length_c 16.1044(4)
_cell_measurement_reflns_used 16857
_cell_measurement_temperature 298(2)
_cell_measurement_theta_max 27.3290
_cell_measurement_theta_min 3.2410
_cell_volume 2999.83(14)
_computing_cell_refinement
;
CrysAlisPro, Agilent Technologies,
Version 1.171.37.33 (release 27-03-2014 CrysAlis171 .NET)
(compiled Mar 27 2014,17:12:48)
;
_computing_data_collection
;
CrysAlisPro, Agilent Technologies,
Version 1.171.37.33 (release 27-03-2014 CrysAlis171 .NET)
(compiled Mar 27 2014,17:12:48)
;
_computing_data_reduction
;
CrysAlisPro, Agilent Technologies,
Version 1.171.37.33 (release 27-03-2014 CrysAlis171 .NET)
(compiled Mar 27 2014,17:12:48)
;
_computing_molecular_graphics 'Bruker SHELXTL'
_computing_publication_material 'Bruker SHELXTL'
_computing_structure_refinement 'SHELXL-97 (Sheldrick, 1997)'
_computing_structure_solution 'SHELXS-97 (Sheldrick, 1990)'
_diffrn_ambient_temperature 298(2)
_diffrn_detector 'CCD plate'
_diffrn_detector_area_resol_mean 16.0251
_diffrn_detector_type Eos
_diffrn_measured_fraction_theta_full 0.999
_diffrn_measured_fraction_theta_max 0.999
_diffrn_measurement_device 'four-circle diffractometer'
_diffrn_measurement_device_type 'Xcalibur, Eos'
_diffrn_measurement_method '\w scans'
_diffrn_radiation_monochromator graphite
_diffrn_radiation_probe x-ray
_diffrn_radiation_type 'Mo K\a'
_diffrn_radiation_wavelength 0.71073
_diffrn_reflns_av_R_equivalents 0.0459
_diffrn_reflns_av_unetI/netI 0.0399
_diffrn_reflns_limit_h_max 17
_diffrn_reflns_limit_h_min -17
_diffrn_reflns_limit_k_max 17
_diffrn_reflns_limit_k_min -17
_diffrn_reflns_limit_l_max 19
_diffrn_reflns_limit_l_min -19
_diffrn_reflns_number 58336
_diffrn_reflns_theta_full 25.68
_diffrn_reflns_theta_max 25.68
_diffrn_reflns_theta_min 2.85
_diffrn_source 'Enhance (Mo) X-ray Source'
_diffrn_standards_decay_% none
_diffrn_standards_interval_count 1.0000
_diffrn_standards_interval_time 9.6150
_diffrn_standards_number 66545
_exptl_absorpt_coefficient_mu 0.939
_exptl_absorpt_correction_T_max 1.00000
_exptl_absorpt_correction_T_min 0.67553
_exptl_absorpt_correction_type multi-scan
_exptl_absorpt_process_details
;
CrysAlisPro, Agilent Technologies,
Version 1.171.37.33 (release 27-03-2014 CrysAlis171 .NET)
(compiled Mar 27 2014,17:12:48)
Empirical absorption correction using spherical harmonics,
 implemented in SCALE3 ABSPACK scaling algorithm.
;
_exptl_crystal_colour light-green
_exptl_crystal_density_diffrn 1.285
_exptl_crystal_density_method 'not measured'
_exptl_crystal_description block
_exptl_crystal_F_000 1196
_exptl_crystal_size_max 0.26
_exptl_crystal_size_mid 0.21
_exptl_crystal_size_min 0.14
_refine_diff_density_max 0.952
_refine_diff_density_min -0.790
_refine_diff_density_rms 0.094
_refine_ls_extinction_method none
_refine_ls_goodness_of_fit_ref 1.058
_refine_ls_hydrogen_treatment constr
_refine_ls_matrix_type full
_refine_ls_number_parameters 743
_refine_ls_number_reflns 11407
_refine_ls_number_restraints 138
_refine_ls_restrained_S_all 1.058
_refine_ls_R_factor_all 0.0571
_refine_ls_R_factor_gt 0.0428
_refine_ls_shift/su_max 0.001
_refine_ls_shift/su_mean 0.000
_refine_ls_structure_factor_coef Fsqd
_refine_ls_weighting_details 'calc w=1/[\s^2^(Fo^2^)+(0.0750P)^2^+2.9309P] where P=(Fo^2^+2Fc^2^)/3'
_refine_ls_weighting_scheme calc
_refine_ls_wR_factor_gt 0.1249
_refine_ls_wR_factor_ref 0.1353
_reflns_number_gt 9498
_reflns_number_total 11407
_reflns_threshold_expression >2sigma(I)
_cod_data_source_file c6dt00696e2.cif
_cod_data_source_block 141204-1a
_cod_depositor_comments 'Adding full bibliography for 7039512--7039521.cif.'
_cod_original_cell_volume 2999.83(13)
_cod_original_sg_symbol_H-M P-1
_cod_database_code 7039519

loop_
_symmetry_equiv_pos_as_xyz
'x, y, z'
'-x, -y, -z'

loop_
_atom_site_label
_atom_site_type_symbol
_atom_site_fract_x
_atom_site_fract_y
_atom_site_fract_z
_atom_site_U_iso_or_equiv
_atom_site_adp_type
_atom_site_occupancy
_atom_site_symmetry_multiplicity
_atom_site_calc_flag
_atom_site_refinement_flags
_atom_site_disorder_assembly
_atom_site_disorder_group
C1 C 1.0594(4) 0.7324(4) 0.8646(4) 0.0651(14) Uani 1 1 d . . .
H1 H 1.0354 0.7670 0.8224 0.078 Uiso 1 1 calc R . .
C2 C 1.1604(5) 0.7248(5) 0.8964(4) 0.0829(18) Uani 1 1 d . . .
H2 H 1.2034 0.7546 0.8758 0.100 Uiso 1 1 calc R . .
C3 C 1.1973(5) 0.6736(6) 0.9579(5) 0.097(2) Uani 1 1 d . . .
H3 H 1.2652 0.6683 0.9792 0.116 Uiso 1 1 calc R . .
C4 C 1.1332(6) 0.6301(6) 0.9880(5) 0.104(3) Uani 1 1 d . . .
H4 H 1.1581 0.5948 1.0295 0.125 Uiso 1 1 calc R . .
C5 C 1.0312(5) 0.6378(5) 0.9577(4) 0.0883(19) Uani 1 1 d . . .
H5 H 0.9888 0.6087 0.9793 0.106 Uiso 1 1 calc R . .
C6 C 0.9934(4) 0.6898(3) 0.8944(3) 0.0556(12) Uani 1 1 d . . .
C7 C 0.8871(4) 0.7018(3) 0.8640(3) 0.0508(11) Uani 1 1 d . . .
C8 C 0.7111(3) 0.7139(3) 0.8284(3) 0.0502(11) Uani 1 1 d . . .
C9 C 0.6031(4) 0.7133(3) 0.8127(3) 0.0515(11) Uani 1 1 d . . .
C10 C 0.5675(5) 0.7016(5) 0.8804(4) 0.0783(17) Uani 1 1 d . . .
H10 H 0.6122 0.6949 0.9356 0.094 Uiso 1 1 calc R . .
C11 C 0.4681(6) 0.7000(6) 0.8666(6) 0.101(2) Uani 1 1 d . . .
H11 H 0.4459 0.6917 0.9124 0.121 Uiso 1 1 calc R . .
C12 C 0.4020(5) 0.7103(5) 0.7879(6) 0.088(2) Uani 1 1 d . . .
H12 H 0.3347 0.7101 0.7800 0.106 Uiso 1 1 calc R . .
C13 C 0.4336(4) 0.7211(4) 0.7190(4) 0.0679(14) Uani 1 1 d . . .
H13 H 0.3879 0.7278 0.6643 0.082 Uiso 1 1 calc R . .
C14 C 0.5337(4) 0.7220(4) 0.7318(3) 0.0567(12) Uani 1 1 d . . .
H14 H 0.5549 0.7286 0.6850 0.068 Uiso 1 1 calc R . .
C15 C 0.6034(4) 0.9793(4) 0.8006(4) 0.0686(14) Uani 1 1 d . . .
H15 H 0.6258 0.9221 0.8085 0.082 Uiso 1 1 calc R . .
C16 C 0.6074(5) 1.0533(5) 0.8773(4) 0.0803(17) Uani 1 1 d . . .
H16 H 0.6335 1.0455 0.9362 0.096 Uiso 1 1 calc R . .
C17 C 0.5737(5) 1.1360(5) 0.8669(5) 0.0851(19) Uani 1 1 d . . .
H17 H 0.5748 1.1843 0.9181 0.102 Uiso 1 1 calc R . .
C18 C 0.5380(6) 1.1488(5) 0.7805(5) 0.094(2) Uani 1 1 d . . .
H18 H 0.5167 1.2066 0.7733 0.112 Uiso 1 1 calc R . .
C19 C 0.5335(5) 1.0762(4) 0.7043(4) 0.0732(16) Uani 1 1 d . . .
H19 H 0.5078 1.0852 0.6459 0.088 Uiso 1 1 calc R . .
C20 C 0.5661(3) 0.9908(3) 0.7128(3) 0.0495(11) Uani 1 1 d . . .
C21 C 0.5572(3) 0.9121(3) 0.6306(3) 0.0459(10) Uani 1 1 d . . .
C22 C 0.5184(3) 0.7820(3) 0.4906(3) 0.0481(10) Uani 1 1 d . . .
C23 C 0.4810(3) 0.7058(3) 0.4000(3) 0.0519(11) Uani 1 1 d . . .
C24 C 0.3833(5) 0.6961(5) 0.3378(4) 0.0865(19) Uani 1 1 d . . .
H24 H 0.3426 0.7407 0.3507 0.104 Uiso 1 1 calc R . .
C25 C 0.3455(6) 0.6192(6) 0.2553(5) 0.103(2) Uani 1 1 d . . .
H25 H 0.2791 0.6123 0.2151 0.124 Uiso 1 1 calc R . .
C26 C 0.4038(6) 0.5553(5) 0.2332(4) 0.0874(19) Uani 1 1 d . . .
H26 H 0.3784 0.5054 0.1778 0.105 Uiso 1 1 calc R . .
C27 C 0.4986(5) 0.5646(5) 0.2923(4) 0.0842(19) Uani 1 1 d . . .
H27 H 0.5386 0.5199 0.2779 0.101 Uiso 1 1 calc R . .
C28 C 0.5387(4) 0.6401(4) 0.3749(4) 0.0682(14) Uani 1 1 d . . .
H28 H 0.6055 0.6461 0.4136 0.082 Uiso 1 1 calc R . .
C29 C 0.8189(4) 0.6323(5) 0.3967(4) 0.0796(18) Uani 1 1 d . . .
H29 H 0.7853 0.6799 0.4184 0.096 Uiso 1 1 calc R . .
C30 C 0.7686(5) 0.5619(6) 0.3119(5) 0.101(2) Uani 1 1 d . . .
H30 H 0.7017 0.5625 0.2772 0.121 Uiso 1 1 calc R . .
C31 C 0.8178(6) 0.4917(6) 0.2795(5) 0.100(2) Uani 1 1 d . . .
H31 H 0.7841 0.4443 0.2232 0.120 Uiso 1 1 calc R . .
C32 C 0.9154(6) 0.4915(5) 0.3296(5) 0.097(2) Uani 1 1 d . . .
H32 H 0.9490 0.4446 0.3067 0.116 Uiso 1 1 calc R . .
C33 C 0.9656(5) 0.5600(4) 0.4139(4) 0.0787(17) Uani 1 1 d . . .
H33 H 1.0322 0.5581 0.4480 0.094 Uiso 1 1 calc R . .
C34 C 0.9179(4) 0.6320(4) 0.4487(3) 0.0560(12) Uani 1 1 d . . .
C35 C 0.9721(3) 0.7065(3) 0.5388(3) 0.0476(10) Uani 1 1 d . . .
C36 C 1.0735(3) 0.8322(3) 0.6774(3) 0.0491(10) Uani 1 1 d . . .
C37 C 1.1466(3) 0.9077(4) 0.7576(4) 0.0580(12) Uani 1 1 d . . .
C38 C 1.2471(4) 0.9190(5) 0.7713(5) 0.0882(19) Uani 1 1 d . . .
H38 H 1.2688 0.8782 0.7295 0.106 Uiso 1 1 calc R . .
C39 C 1.3165(5) 0.9902(7) 0.8466(7) 0.118(3) Uani 1 1 d . . .
H39 H 1.3842 0.9963 0.8550 0.142 Uiso 1 1 calc R . .
C40 C 1.2860(6) 1.0521(7) 0.9092(6) 0.114(3) Uani 1 1 d . . .
H40 H 1.3323 1.1001 0.9595 0.137 Uiso 1 1 calc R . .
C41 C 1.1885(6) 1.0415(6) 0.8960(5) 0.114(3) Uani 1 1 d . . .
H41 H 1.1674 1.0830 0.9378 0.137 Uiso 1 1 calc R . .
C42 C 1.1173(5) 0.9696(5) 0.8210(5) 0.089(2) Uani 1 1 d . . .
H42 H 1.0500 0.9636 0.8139 0.107 Uiso 1 1 calc R . .
C43 C 0.6446(4) 0.5641(4) 0.5750(4) 0.0614(13) Uani 1 1 d . . .
H43A H 0.5891 0.5953 0.5470 0.074 Uiso 1 1 calc R . .
H43B H 0.6435 0.5594 0.6337 0.074 Uiso 1 1 calc R . .
C44 C 0.6376(4) 0.4658(4) 0.5116(5) 0.0739(16) Uani 1 1 d . . .
H44A H 0.5999 0.4621 0.4475 0.089 Uiso 1 1 calc R . .
H44B H 0.6054 0.4160 0.5276 0.089 Uiso 1 1 calc R . .
C45 C 0.7457(5) 0.4548(4) 0.5269(5) 0.088(2) Uani 1 1 d . . .
H45A H 0.7634 0.4015 0.5521 0.105 Uiso 1 1 calc R . .
H45B H 0.7563 0.4429 0.4690 0.105 Uiso 1 1 calc R . .
C46 C 0.8071(4) 0.5479(4) 0.5939(4) 0.0655(14) Uani 1 1 d . . .
H46A H 0.8344 0.5422 0.6562 0.079 Uiso 1 1 calc R . .
H46B H 0.8624 0.5672 0.5772 0.079 Uiso 1 1 calc R . .
C51 C 0.8457(6) 1.0512(4) 0.7598(5) 0.095(2) Uani 1 1 d . A .
H51A H 0.7792 1.0493 0.7149 0.114 Uiso 1 1 calc R . .
H51B H 0.8954 1.0665 0.7352 0.114 Uiso 1 1 calc R . .
C52 C 0.8633(10) 1.1241(6) 0.8498(8) 0.155(4) Uani 1 1 d . . .
H52A H 0.9098 1.1804 0.8589 0.186 Uiso 1 1 calc R . .
H52B H 0.8005 1.1445 0.8507 0.186 Uiso 1 1 calc R . .
C53 C 0.9045(8) 1.0797(6) 0.9214(6) 0.136(4) Uani 1 1 d . . .
H53A H 0.8758 1.0982 0.9683 0.163 Uiso 1 1 calc R . .
H53B H 0.9769 1.0993 0.9506 0.163 Uiso 1 1 calc R . .
C54 C 0.8788(6) 0.9750(5) 0.8764(4) 0.094(2) Uani 1 1 d . A .
H54A H 0.9355 0.9436 0.9013 0.112 Uiso 1 1 calc R . .
H54B H 0.8219 0.9483 0.8870 0.112 Uiso 1 1 calc R . .
C55 C 0.404(5) 0.494(3) 0.991(3) 0.163(5) Uani 0.50 1 d PGDU . .
H55A H 0.3327 0.4836 0.9775 0.195 Uiso 0.50 1 d PR . .
C56' C 0.464(5) 0.578(3) 1.056(3) 0.163(5) Uani 0.50 1 d PGU . .
H56A H 0.4353 0.6263 1.0879 0.195 Uiso 0.50 1 d PR . .
C57' C 0.567(5) 0.593(3) 1.076(3) 0.162(5) Uani 0.50 1 d PGU . .
H57A H 0.6091 0.6508 1.1206 0.195 Uiso 0.50 1 d PR . .
C55' C 0.609(5) 0.523(3) 1.030(3) 0.159(5) Uani 0.50 1 d PGU . .
H55B H 0.6804 0.5328 1.0436 0.190 Uiso 0.50 1 d PR . .
C56 C 0.549(6) 0.438(3) 0.965(3) 0.162(5) Uani 0.50 1 d PGDU . .
H56B H 0.5778 0.3902 0.9338 0.195 Uiso 0.50 1 d PR . .
C57 C 0.446(6) 0.424(3) 0.946(3) 0.169(5) Uani 0.50 1 d PGDU . .
C58 C 0.384(2) 0.3316(17) 0.8692(15) 0.177(6) Uani 0.50 1 d PDU . .
H58A H 0.4268 0.2952 0.8438 0.266 Uiso 0.50 1 calc PR . .
H58B H 0.3303 0.3441 0.8201 0.266 Uiso 0.50 1 calc PR . .
H58C H 0.3568 0.2952 0.8999 0.266 Uiso 0.50 1 calc PR . .
C59 C 0.9432(8) 0.6527(7) 0.1726(6) 0.124(3) Uani 0.50 1 d PGDU . .
H59 H 0.8915 0.6220 0.1158 0.149 Uiso 0.50 1 calc PR . .
C60 C 1.0321(9) 0.6152(7) 0.1989(8) 0.124(3) Uani 0.50 1 d PGDU . .
H60 H 1.0399 0.5594 0.1597 0.149 Uiso 0.50 1 calc PR . .
C61 C 1.1094(8) 0.6611(8) 0.2837(8) 0.125(3) Uani 0.50 1 d PGDU . .
H61 H 1.1689 0.6360 0.3013 0.150 Uiso 0.50 1 calc PR . .
C62 C 1.0977(8) 0.7446(8) 0.3423(6) 0.121(3) Uani 0.50 1 d PGDU . .
H62 H 1.1494 0.7753 0.3990 0.146 Uiso 0.50 1 calc PR . .
C63 C 1.0088(9) 0.7821(7) 0.3160(6) 0.121(3) Uani 0.50 1 d PGDU . .
H63 H 1.0010 0.8380 0.3552 0.145 Uiso 0.50 1 calc PR . .
C64 C 0.9316(7) 0.7362(7) 0.2312(7) 0.129(3) Uani 0.50 1 d PGDU . .
C65 C 0.8370(10) 0.7761(11) 0.2031(11) 0.153(4) Uani 0.50 1 d PDU . .
H65A H 0.8396 0.8313 0.2524 0.230 Uiso 0.50 1 calc PR . .
H65B H 0.7812 0.7277 0.1903 0.230 Uiso 0.50 1 calc PR . .
H65C H 0.8286 0.7952 0.1484 0.230 Uiso 0.50 1 calc PR . .
N1 N 0.8478(3) 0.7383(3) 0.7934(3) 0.0488(9) Uani 1 1 d . . .
N2 N 0.7481(3) 0.7451(3) 0.7726(2) 0.0479(9) Uani 1 1 d . . .
N3 N 0.6336(2) 0.8642(2) 0.6307(2) 0.0416(8) Uani 1 1 d . . .
N4 N 0.6118(2) 0.7900(2) 0.5513(2) 0.0417(8) Uani 1 1 d . . .
N5 N 0.9770(2) 0.8173(3) 0.6671(2) 0.0453(8) Uani 1 1 d . . .
N6 N 0.9195(2) 0.7459(3) 0.5884(3) 0.0447(8) Uani 1 1 d . . .
O1 O 0.7392(2) 0.6173(2) 0.5883(2) 0.0488(7) Uani 1 1 d . . .
O2 O 0.7989(2) 0.9055(3) 0.5449(3) 0.0618(9) Uani 1 1 d D . .
O3 O 0.8541(3) 0.9601(2) 0.7792(2) 0.0639(9) Uani 1 1 d . . .
P1 P 0.79984(11) 0.67344(12) 0.91172(9) 0.0655(4) Uani 1 1 d . . .
P2 P 0.44973(9) 0.86730(10) 0.52895(9) 0.0601(3) Uani 1 1 d . . .
P3 P 1.10007(9) 0.75551(11) 0.58751(11) 0.0625(4) Uani 1 1 d . . .
Pr1 Pr 0.793900(15) 0.800081(16) 0.655275(15) 0.03807(10) Uani 1 1 d . A .
C47 C 0.7206(11) 0.9518(16) 0.4969(14) 0.095(4) Uani 0.55(3) 1 d PDU A 1
H47A H 0.7066 1.0017 0.5419 0.114 Uiso 0.55(3) 1 calc PR A 1
H47B H 0.6597 0.9045 0.4617 0.114 Uiso 0.55(3) 1 calc PR A 1
C48 C 0.7482(11) 0.9962(17) 0.4322(15) 0.102(4) Uani 0.55(3) 1 d PDU A 1
H48A H 0.7574 1.0663 0.4537 0.122 Uiso 0.55(3) 1 calc PR A 1
H48B H 0.6976 0.9733 0.3698 0.122 Uiso 0.55(3) 1 calc PR A 1
C49 C 0.8473(13) 0.9606(19) 0.4367(17) 0.104(4) Uani 0.55(3) 1 d PDU A 1
H49A H 0.8361 0.9025 0.3861 0.125 Uiso 0.55(3) 1 calc PR A 1
H49B H 0.8941 1.0098 0.4342 0.125 Uiso 0.55(3) 1 calc PR A 1
C50 C 0.8866(10) 0.9397(19) 0.5300(16) 0.097(5) Uani 0.55(3) 1 d PDU A 1
H50A H 0.9298 0.8908 0.5287 0.117 Uiso 0.55(3) 1 calc PR A 1
H50B H 0.9249 0.9979 0.5792 0.117 Uiso 0.55(3) 1 calc PR A 1
C47' C 0.7071(10) 0.911(2) 0.4722(15) 0.095(5) Uani 0.45(3) 1 d PDU A 2
H47C H 0.6667 0.9526 0.4972 0.114 Uiso 0.45(3) 1 calc PR A 2
H47D H 0.6673 0.8478 0.4370 0.114 Uiso 0.45(3) 1 calc PR A 2
C49' C 0.8558(12) 1.006(2) 0.4720(18) 0.101(5) Uani 0.45(3) 1 d PDU A 2
H49C H 0.8591 1.0694 0.5134 0.121 Uiso 0.45(3) 1 calc PR A 2
H49D H 0.8949 1.0119 0.4347 0.121 Uiso 0.45(3) 1 calc PR A 2
C50' C 0.8844(13) 0.930(2) 0.523(2) 0.099(6) Uani 0.45(3) 1 d PDU A 2
H50C H 0.8974 0.8738 0.4835 0.119 Uiso 0.45(3) 1 calc PR A 2
H50D H 0.9441 0.9564 0.5789 0.119 Uiso 0.45(3) 1 calc PR A 2
C48' C 0.7478(14) 0.9549(18) 0.4138(15) 0.098(5) Uani 0.45(3) 1 d PDU A 2
H48C H 0.7063 1.0006 0.3918 0.118 Uiso 0.45(3) 1 calc PR A 2
H48D H 0.7465 0.9045 0.3603 0.118 Uiso 0.45(3) 1 calc PR A 2

loop_
_atom_site_aniso_label
_atom_site_aniso_U_11
_atom_site_aniso_U_22
_atom_site_aniso_U_33
_atom_site_aniso_U_23
_atom_site_aniso_U_13
_atom_site_aniso_U_12
C1 0.059(3) 0.065(3) 0.061(3) 0.013(3) 0.012(2) 0.018(3)
C2 0.065(4) 0.089(5) 0.080(4) 0.011(3) 0.019(3) 0.019(3)
C3 0.065(4) 0.096(5) 0.089(5) -0.001(4) -0.003(4) 0.034(4)
C4 0.094(5) 0.107(6) 0.087(5) 0.038(4) -0.004(4) 0.042(5)
C5 0.081(4) 0.095(5) 0.077(4) 0.038(4) 0.007(3) 0.021(4)
C6 0.059(3) 0.044(3) 0.044(2) 0.001(2) 0.004(2) 0.009(2)
C7 0.058(3) 0.042(2) 0.040(2) 0.0061(19) 0.008(2) 0.005(2)
C8 0.058(3) 0.044(3) 0.044(2) 0.0052(19) 0.020(2) 0.003(2)
C9 0.060(3) 0.041(2) 0.058(3) 0.010(2) 0.032(2) 0.005(2)
C10 0.085(4) 0.096(5) 0.072(4) 0.034(3) 0.044(3) 0.021(4)
C11 0.101(5) 0.137(7) 0.112(6) 0.059(5) 0.078(5) 0.033(5)
C12 0.076(4) 0.095(5) 0.127(6) 0.044(4) 0.068(4) 0.025(4)
C13 0.059(3) 0.064(3) 0.085(4) 0.020(3) 0.033(3) 0.011(3)
C14 0.056(3) 0.056(3) 0.061(3) 0.013(2) 0.030(2) 0.007(2)
C15 0.081(4) 0.059(3) 0.058(3) 0.013(3) 0.019(3) 0.016(3)
C16 0.096(4) 0.082(4) 0.054(3) 0.006(3) 0.028(3) 0.005(4)
C17 0.093(4) 0.065(4) 0.087(5) -0.009(3) 0.043(4) 0.015(3)
C18 0.116(6) 0.065(4) 0.091(5) 0.008(3) 0.034(4) 0.040(4)
C19 0.082(4) 0.063(4) 0.069(3) 0.014(3) 0.024(3) 0.030(3)
C20 0.040(2) 0.053(3) 0.054(3) 0.012(2) 0.0183(19) 0.013(2)
C21 0.042(2) 0.045(2) 0.049(2) 0.0132(19) 0.0153(19) 0.0125(19)
C22 0.043(2) 0.046(3) 0.050(2) 0.013(2) 0.0127(19) 0.0071(19)
C23 0.052(3) 0.049(3) 0.047(2) 0.012(2) 0.012(2) 0.002(2)
C24 0.072(4) 0.078(4) 0.074(4) 0.001(3) 0.000(3) 0.019(3)
C25 0.082(5) 0.104(6) 0.070(4) -0.004(4) -0.008(3) -0.007(4)
C26 0.100(5) 0.074(4) 0.061(4) -0.010(3) 0.025(4) -0.014(4)
C27 0.089(4) 0.071(4) 0.077(4) -0.012(3) 0.038(4) 0.003(3)
C28 0.064(3) 0.068(4) 0.064(3) 0.003(3) 0.027(3) 0.006(3)
C29 0.062(3) 0.100(5) 0.067(4) 0.003(3) 0.027(3) 0.020(3)
C30 0.068(4) 0.147(7) 0.069(4) 0.006(4) 0.024(3) 0.002(4)
C31 0.103(5) 0.100(5) 0.080(4) -0.018(4) 0.050(4) -0.012(4)
C32 0.100(5) 0.078(5) 0.104(5) -0.011(4) 0.055(4) 0.011(4)
C33 0.074(4) 0.070(4) 0.088(4) 0.002(3) 0.041(3) 0.018(3)
C34 0.052(3) 0.057(3) 0.064(3) 0.011(2) 0.032(2) 0.008(2)
C35 0.043(2) 0.047(3) 0.062(3) 0.016(2) 0.028(2) 0.0125(19)
C36 0.040(2) 0.049(3) 0.063(3) 0.022(2) 0.021(2) 0.0102(19)
C37 0.043(2) 0.055(3) 0.073(3) 0.025(3) 0.014(2) 0.005(2)
C38 0.050(3) 0.093(5) 0.105(5) 0.021(4) 0.017(3) -0.003(3)
C39 0.056(4) 0.128(7) 0.134(7) 0.036(6) 0.000(4) -0.027(4)
C40 0.088(6) 0.105(6) 0.103(6) 0.020(5) -0.001(5) -0.035(5)
C41 0.101(6) 0.099(6) 0.093(5) -0.015(4) 0.016(4) -0.019(5)
C42 0.065(4) 0.081(4) 0.094(5) -0.002(4) 0.021(3) -0.005(3)
C43 0.055(3) 0.051(3) 0.086(4) 0.017(3) 0.040(3) 0.005(2)
C44 0.066(3) 0.048(3) 0.100(4) 0.011(3) 0.031(3) -0.003(3)
C45 0.078(4) 0.046(3) 0.125(6) 0.002(3) 0.039(4) 0.013(3)
C46 0.056(3) 0.051(3) 0.092(4) 0.024(3) 0.027(3) 0.019(2)
C51 0.117(6) 0.052(4) 0.099(5) 0.002(3) 0.038(4) 0.000(4)
C52 0.227(12) 0.061(5) 0.162(10) -0.023(6) 0.099(9) -0.002(6)
C53 0.161(9) 0.091(6) 0.091(6) -0.032(5) 0.013(6) 0.014(6)
C54 0.112(5) 0.082(4) 0.055(3) -0.013(3) 0.019(3) 0.009(4)
C55 0.213(15) 0.181(14) 0.133(17) 0.082(10) 0.077(14) 0.089(11)
C56' 0.213(15) 0.183(14) 0.133(17) 0.083(10) 0.078(14) 0.088(11)
C57' 0.214(15) 0.182(14) 0.131(17) 0.084(10) 0.077(14) 0.088(11)
C55' 0.210(15) 0.183(14) 0.129(17) 0.083(10) 0.082(14) 0.090(11)
C56 0.213(15) 0.184(14) 0.131(17) 0.080(10) 0.081(14) 0.090(11)
C57 0.218(15) 0.184(14) 0.135(17) 0.079(10) 0.073(14) 0.089(11)
C58 0.224(16) 0.187(15) 0.142(16) 0.073(10) 0.067(14) 0.088(11)
C59 0.146(7) 0.128(7) 0.127(7) 0.058(6) 0.074(6) -0.009(6)
C60 0.147(7) 0.126(7) 0.126(7) 0.054(6) 0.076(6) -0.010(6)
C61 0.148(7) 0.127(7) 0.127(7) 0.055(6) 0.075(6) -0.008(6)
C62 0.147(7) 0.120(7) 0.124(7) 0.052(5) 0.076(6) -0.008(6)
C63 0.147(7) 0.122(7) 0.122(7) 0.056(6) 0.076(6) -0.007(6)
C64 0.149(7) 0.132(7) 0.135(7) 0.064(5) 0.074(6) -0.007(6)
C65 0.166(8) 0.148(8) 0.155(8) 0.060(7) 0.065(7) -0.005(7)
N1 0.046(2) 0.050(2) 0.046(2) 0.0113(17) 0.0151(16) 0.0093(17)
N2 0.047(2) 0.053(2) 0.044(2) 0.0143(17) 0.0175(16) 0.0108(17)
N3 0.0394(18) 0.0393(19) 0.0436(19) 0.0106(15) 0.0137(15) 0.0070(15)
N4 0.0393(18) 0.0409(19) 0.0433(19) 0.0109(15) 0.0144(15) 0.0084(15)
N5 0.0374(18) 0.044(2) 0.053(2) 0.0116(17) 0.0165(16) 0.0061(15)
N6 0.0380(18) 0.043(2) 0.055(2) 0.0139(17) 0.0199(16) 0.0090(15)
O1 0.0429(16) 0.0382(16) 0.0636(19) 0.0102(14) 0.0218(14) 0.0066(13)
O2 0.0511(18) 0.073(2) 0.087(2) 0.048(2) 0.0356(18) 0.0251(17)
O3 0.064(2) 0.052(2) 0.061(2) -0.0033(16) 0.0213(17) 0.0042(16)
P1 0.0708(9) 0.0757(10) 0.0501(7) 0.0286(7) 0.0168(6) 0.0064(7)
P2 0.0424(6) 0.0628(8) 0.0606(8) 0.0084(6) 0.0074(5) 0.0207(6)
P3 0.0418(6) 0.0685(9) 0.0819(9) 0.0167(7) 0.0325(6) 0.0118(6)
Pr1 0.03352(13) 0.03893(15) 0.04067(14) 0.00921(10) 0.01414(9) 0.00836(9)
C47 0.067(6) 0.115(8) 0.173(10) 0.112(7) 0.072(6) 0.052(5)
C48 0.076(6) 0.118(8) 0.174(9) 0.104(7) 0.071(6) 0.052(5)
C49 0.077(6) 0.120(8) 0.174(9) 0.099(7) 0.073(6) 0.046(5)
C50 0.066(7) 0.120(8) 0.172(10) 0.101(7) 0.078(7) 0.040(5)
C47' 0.082(8) 0.108(10) 0.127(10) 0.093(8) 0.035(7) 0.033(6)
C49' 0.092(8) 0.113(9) 0.128(9) 0.089(8) 0.038(6) 0.022(6)
C50' 0.087(9) 0.115(10) 0.127(10) 0.091(8) 0.038(7) 0.022(7)
C48' 0.091(8) 0.110(9) 0.126(9) 0.093(8) 0.034(6) 0.028(6)

loop_
_atom_type_symbol
_atom_type_description
_atom_type_scat_dispersion_real
_atom_type_scat_dispersion_imag
_atom_type_scat_source
C C 0.0033 0.0016 'International Tables Vol C Tables 4.2.6.8 and 6.1.1.4'
H H 0.0000 0.0000 'International Tables Vol C Tables 4.2.6.8 and 6.1.1.4'
N N 0.0061 0.0033 'International Tables Vol C Tables 4.2.6.8 and 6.1.1.4'
O O 0.0106 0.0060 'International Tables Vol C Tables 4.2.6.8 and 6.1.1.4'
P P 0.1023 0.0942 'International Tables Vol C Tables 4.2.6.8 and 6.1.1.4'
Pr Pr -0.2180 2.8214 'International Tables Vol C Tables 4.2.6.8 and 6.1.1.4'

loop_
_geom_angle_atom_site_label_1
_geom_angle_atom_site_label_2
_geom_angle_atom_site_label_3
_geom_angle
_geom_angle_site_symmetry_1
_geom_angle_site_symmetry_3
C6 C1 C2 121.4(6) . .
C6 C1 H1 119.3 . .
C2 C1 H1 119.3 . .
C3 C2 C1 120.4(7) . .
C3 C2 H2 119.8 . .
C1 C2 H2 119.8 . .
C2 C3 C4 119.3(6) . .
C2 C3 H3 120.3 . .
C4 C3 H3 120.3 . .
C3 C4 C5 121.2(7) . .
C3 C4 H4 119.4 . .
C5 C4 H4 119.4 . .
C4 C5 C6 119.4(7) . .
C4 C5 H5 120.3 . .
C6 C5 H5 120.3 . .
C1 C6 C5 118.3(5) . .
C1 C6 C7 121.4(5) . .
C5 C6 C7 120.3(5) . .
N1 C7 C6 119.9(4) . .
N1 C7 P1 113.2(3) . .
C6 C7 P1 126.9(4) . .
N2 C8 C9 119.3(4) . .
N2 C8 P1 113.7(3) . .
C9 C8 P1 127.0(4) . .
C14 C9 C10 117.3(5) . .
C14 C9 C8 122.6(4) . .
C10 C9 C8 120.2(5) . .
C11 C10 C9 120.9(6) . .
C11 C10 H10 119.6 . .
C9 C10 H10 119.6 . .
C12 C11 C10 120.9(6) . .
C12 C11 H11 119.5 . .
C10 C11 H11 119.5 . .
C11 C12 C13 120.2(6) . .
C11 C12 H12 119.9 . .
C13 C12 H12 119.9 . .
C12 C13 C14 119.3(6) . .
C12 C13 H13 120.3 . .
C14 C13 H13 120.3 . .
C9 C14 C13 121.4(5) . .
C9 C14 H14 119.3 . .
C13 C14 H14 119.3 . .
C20 C15 C16 120.1(5) . .
C20 C15 H15 120.0 . .
C16 C15 H15 120.0 . .
C17 C16 C15 120.7(6) . .
C17 C16 H16 119.7 . .
C15 C16 H16 119.7 . .
C16 C17 C18 119.7(6) . .
C16 C17 H17 120.1 . .
C18 C17 H17 120.1 . .
C17 C18 C19 120.1(6) . .
C17 C18 H18 119.9 . .
C19 C18 H18 119.9 . .
C20 C19 C18 121.3(6) . .
C20 C19 H19 119.3 . .
C18 C19 H19 119.3 . .
C19 C20 C15 118.1(5) . .
C19 C20 C21 120.9(4) . .
C15 C20 C21 121.0(4) . .
N3 C21 C20 120.4(4) . .
N3 C21 P2 113.5(3) . .
C20 C21 P2 126.0(3) . .
N4 C22 C23 120.4(4) . .
N4 C22 P2 114.0(3) . .
C23 C22 P2 125.6(3) . .
C28 C23 C24 117.0(5) . .
C28 C23 C22 122.6(4) . .
C24 C23 C22 120.4(5) . .
C23 C24 C25 120.3(6) . .
C23 C24 H24 119.9 . .
C25 C24 H24 119.9 . .
C26 C25 C24 121.2(6) . .
C26 C25 H25 119.4 . .
C24 C25 H25 119.4 . .
C27 C26 C25 119.0(6) . .
C27 C26 H26 120.5 . .
C25 C26 H26 120.5 . .
C26 C27 C28 121.3(6) . .
C26 C27 H27 119.3 . .
C28 C27 H27 119.3 . .
C23 C28 C27 121.1(5) . .
C23 C28 H28 119.4 . .
C27 C28 H28 119.4 . .
C34 C29 C30 120.6(6) . .
C34 C29 H29 119.7 . .
C30 C29 H29 119.7 . .
C31 C30 C29 119.9(7) . .
C31 C30 H30 120.1 . .
C29 C30 H30 120.1 . .
C32 C31 C30 119.9(6) . .
C32 C31 H31 120.0 . .
C30 C31 H31 120.0 . .
C31 C32 C33 120.7(6) . .
C31 C32 H32 119.7 . .
C33 C32 H32 119.7 . .
C32 C33 C34 120.8(6) . .
C32 C33 H33 119.6 . .
C34 C33 H33 119.6 . .
C29 C34 C33 118.1(5) . .
C29 C34 C35 121.0(4) . .
C33 C34 C35 120.9(5) . .
N6 C35 C34 118.6(4) . .
N6 C35 P3 114.2(3) . .
C34 C35 P3 127.2(3) . .
N5 C36 C37 120.6(4) . .
N5 C36 P3 113.7(3) . .
C37 C36 P3 125.8(3) . .
C38 C37 C42 117.8(5) . .
C38 C37 C36 120.5(5) . .
C42 C37 C36 121.7(5) . .
C37 C38 C39 121.0(7) . .
C37 C38 H38 119.5 . .
C39 C38 H38 119.5 . .
C40 C39 C38 120.6(7) . .
C40 C39 H39 119.7 . .
C38 C39 H39 119.7 . .
C41 C40 C39 118.6(7) . .
C41 C40 H40 120.7 . .
C39 C40 H40 120.7 . .
C40 C41 C42 121.8(8) . .
C40 C41 H41 119.1 . .
C42 C41 H41 119.1 . .
C37 C42 C41 120.3(6) . .
C37 C42 H42 119.9 . .
C41 C42 H42 119.9 . .
O1 C43 C44 105.1(4) . .
O1 C43 H43A 110.7 . .
C44 C43 H43A 110.7 . .
O1 C43 H43B 110.7 . .
C44 C43 H43B 110.7 . .
H43A C43 H43B 108.8 . .
C43 C44 C45 104.3(4) . .
C43 C44 H44A 110.9 . .
C45 C44 H44A 110.9 . .
C43 C44 H44B 110.9 . .
C45 C44 H44B 110.9 . .
H44A C44 H44B 108.9 . .
C46 C45 C44 105.6(4) . .
C46 C45 H45A 110.6 . .
C44 C45 H45A 110.6 . .
C46 C45 H45B 110.6 . .
C44 C45 H45B 110.6 . .
H45A C45 H45B 108.8 . .
O1 C46 C45 105.5(4) . .
O1 C46 H46A 110.6 . .
C45 C46 H46A 110.6 . .
O1 C46 H46B 110.6 . .
C45 C46 H46B 110.6 . .
H46A C46 H46B 108.8 . .
O3 C51 C52 105.9(7) . .
O3 C51 H51A 110.6 . .
C52 C51 H51A 110.6 . .
O3 C51 H51B 110.6 . .
C52 C51 H51B 110.6 . .
H51A C51 H51B 108.7 . .
C53 C52 C51 107.5(8) . .
C53 C52 H52A 110.2 . .
C51 C52 H52A 110.2 . .
C53 C52 H52B 110.2 . .
C51 C52 H52B 110.2 . .
H52A C52 H52B 108.5 . .
C52 C53 C54 106.4(7) . .
C52 C53 H53A 110.5 . .
C54 C53 H53A 110.5 . .
C52 C53 H53B 110.5 . .
C54 C53 H53B 110.5 . .
H53A C53 H53B 108.6 . .
O3 C54 C53 107.1(7) . .
O3 C54 H54A 110.3 . .
C53 C54 H54A 110.3 . .
O3 C54 H54B 110.3 . .
C53 C54 H54B 110.3 . .
H54A C54 H54B 108.6 . .
C55' C55 C56 151(10) 2_667 2_667
C55' C55 C56' 158(10) 2_667 .
C56 C55 C56' 7(7) 2_667 .
C55' C55 C57 56(10) 2_667 .
C56 C55 C57 118(8) 2_667 .
C56' C55 C57 120.0 . .
C55' C55 C57' 46(10) 2_667 2_667
C56 C55 C57' 126(10) 2_667 2_667
C56' C55 C57' 129(5) . 2_667
C57 C55 C57' 10(5) . 2_667
C55' C55 H55A 68.1 2_667 .
C56 C55 H55A 122.1 2_667 .
C56' C55 H55A 120.3 . .
C57 C55 H55A 119.7 . .
C57' C55 H55A 110.3 2_667 .
C56 C56' C57 97(10) 2_667 2_667
C56 C56' C57' 111(10) 2_667 .
C57 C56' C57' 14(3) 2_667 .
C56 C56' C55 22(10) 2_667 .
C57 C56' C55 107(2) 2_667 .
C57' C56' C55 120.0 . .
C56 C56' C55' 18(10) 2_667 2_667
C57 C56' C55' 105(7) 2_667 2_667
C57' C56' C55' 119(6) . 2_667
C55 C56' C55' 4(5) . 2_667
C56 C56' H56A 124.1 2_667 .
C57 C56' H56A 133.1 2_667 .
C57' C56' H56A 120.0 . .
C55 C56' H56A 120.0 . .
C55' C56' H56A 121.2 2_667 .
C57 C57' C58 157(10) 2_667 2_667
C57 C57' C55' 56(10) 2_667 .
C58 C57' C55' 123(4) 2_667 .
C57 C57' C56' 69(10) 2_667 .
C58 C57' C56' 117(4) 2_667 .
C55' C57' C56' 120.00(6) . .
C57 C57' C56 56(10) 2_667 2_667
C58 C57' C56 128(8) 2_667 2_667
C55' C57' C56 109(4) . 2_667
C56' C57' C56 12(4) . 2_667
C57 C57' C55 46(10) 2_667 2_667
C58 C57' C55 132(8) 2_667 2_667
C55' C57' C55 10(4) . 2_667
C56' C57' C55 111(4) . 2_667
C56 C57' C55 99(3) 2_667 2_667
C57 C57' H57A 158.0 2_667 .
C58 C57' H57A 3.4 2_667 .
C55' C57' H57A 120.0 . .
C56' C57' H57A 120.0 . .
C56 C57' H57A 131.0 2_667 .
C55 C57' H57A 129.2 2_667 .
C55 C55' C57 111(10) 2_667 2_667
C55 C55' C57' 124(10) 2_667 .
C57 C55' C57' 14(4) 2_667 .
C55 C55' C56 22(10) 2_667 .
C57 C55' C56 108(4) 2_667 .
C57' C55' C56 120.00(8) . .
C55 C55' C56' 18(10) 2_667 2_667
C57 C55' C56' 108(9) 2_667 2_667
C57' C55' C56' 121(6) . 2_667
C56 C55' C56' 4(5) . 2_667
C55 C55' H55B 111.5 2_667 .
C57 C55' H55B 132.0 2_667 .
C57' C55' H55B 120.0 . .
C56 C55' H55B 120.0 . .
C56' C55' H55B 118.6 2_667 .
C56' C56 C55 151(10) 2_667 2_667
C56' C56 C57 69(10) 2_667 .
C55 C56 C57 122(8) 2_667 .
C56' C56 C55' 158(10) 2_667 .
C55 C56 C55' 7(7) 2_667 .
C57 C56 C55' 120.0 . .
C56' C56 C57' 56(10) 2_667 2_667
C55 C56 C57' 132(10) 2_667 2_667
C57 C56 C57' 12(4) . 2_667
C55' C56 C57' 131(4) . 2_667
C56' C56 H56B 55.9 2_667 .
C55 C56 H56B 117.7 2_667 .
C57 C56 H56B 120.0 . .
C55' C56 H56B 120.0 . .
C57' C56 H56B 108.8 2_667 .
C57' C57 C55' 111(10) 2_667 2_667
C57' C57 C56' 97(10) 2_667 2_667
C55' C57 C56' 144(7) 2_667 2_667
C57' C57 C56 111(10) 2_667 .
C55' C57 C56 132(4) 2_667 .
C56' C57 C56 14(3) 2_667 .
C57' C57 C55 124(10) 2_667 .
C55' C57 C55 14(4) 2_667 .
C56' C57 C55 133(3) 2_667 .
C56 C57 C55 120.0 . .
C57' C57 C58 18(10) 2_667 .
C55' C57 C58 111(6) 2_667 .
C56' C57 C58 103(5) 2_667 .
C56 C57 C58 116(3) . .
C55 C57 C58 124(3) . .
C57' C58 C57 5(6) 2_667 .
C57' C58 H58A 109.5 2_667 .
C57 C58 H58A 110.6 . .
C57' C58 H58B 109.5 2_667 .
C57 C58 H58B 113.1 . .
H58A C58 H58B 109.5 . .
C57' C58 H58C 109.5 2_667 .
C57 C58 H58C 104.6 . .
H58A C58 H58C 109.5 . .
H58B C58 H58C 109.5 . .
C60 C59 C64 120.0 . .
C60 C59 H59 120.0 . .
C64 C59 H59 120.0 . .
C61 C60 C59 120.0 . .
C61 C60 H60 120.0 . .
C59 C60 H60 120.0 . .
C60 C61 C62 120.0 . .
C60 C61 H61 120.0 . .
C62 C61 H61 120.0 . .
C63 C62 C61 120.0 . .
C63 C62 H62 120.0 . .
C61 C62 H62 120.0 . .
C62 C63 C64 120.0 . .
C62 C63 H63 120.0 . .
C64 C63 H63 120.0 . .
C63 C64 C59 120.0 . .
C63 C64 C65 120.1(4) . .
C59 C64 C65 119.9(4) . .
C64 C65 H65A 109.5 . .
C64 C65 H65B 109.5 . .
H65A C65 H65B 109.5 . .
C64 C65 H65C 109.5 . .
H65A C65 H65C 109.5 . .
H65B C65 H65C 109.5 . .
C7 N1 N2 113.5(4) . .
C7 N1 Pr1 172.2(3) . .
N2 N1 Pr1 73.8(2) . .
C8 N2 N1 112.6(4) . .
C8 N2 Pr1 172.6(3) . .
N1 N2 Pr1 74.4(2) . .
C21 N3 N4 113.3(3) . .
C21 N3 Pr1 169.7(3) . .
N4 N3 Pr1 76.7(2) . .
C22 N4 N3 112.5(3) . .
C22 N4 Pr1 175.2(3) . .
N3 N4 Pr1 71.7(2) . .
C36 N5 N6 112.9(4) . .
C36 N5 Pr1 176.1(3) . .
N6 N5 Pr1 70.8(2) . .
C35 N6 N5 112.9(3) . .
C35 N6 Pr1 169.2(3) . .
N5 N6 Pr1 77.9(2) . .
C46 O1 C43 104.7(4) . .
C46 O1 Pr1 124.5(3) . .
C43 O1 Pr1 126.1(3) . .
C47 O2 C50' 105.9(9) . .
C47 O2 C50 104.8(11) . .
C50' O2 C50 6(2) . .
C47 O2 C47' 23.7(12) . .
C50' O2 C47' 109.4(13) . .
C50 O2 C47' 110.9(11) . .
C47 O2 Pr1 128.3(6) . .
C50' O2 Pr1 125.8(8) . .
C50 O2 Pr1 126.4(7) . .
C47' O2 Pr1 120.6(7) . .
C54 O3 C51 109.3(5) . .
C54 O3 Pr1 126.0(4) . .
C51 O3 Pr1 123.2(3) . .
C8 P1 C7 87.0(2) . .
C21 P2 C22 86.7(2) . .
C35 P3 C36 86.4(2) . .
N6 Pr1 N3 146.43(12) . .
N6 Pr1 N2 128.22(12) . .
N3 Pr1 N2 82.10(12) . .
N6 Pr1 N1 99.95(12) . .
N3 Pr1 N1 112.72(12) . .
N2 Pr1 N1 31.82(12) . .
N6 Pr1 O3 113.80(12) . .
N3 Pr1 O3 79.56(11) . .
N2 Pr1 O3 83.98(12) . .
N1 Pr1 O3 81.79(12) . .
N6 Pr1 N4 120.79(11) . .
N3 Pr1 N4 31.59(11) . .
N2 Pr1 N4 93.52(11) . .
N1 Pr1 N4 124.27(12) . .
O3 Pr1 N4 110.01(11) . .
N6 Pr1 O1 76.19(11) . .
N3 Pr1 O1 104.04(10) . .
N2 Pr1 O1 73.70(11) . .
N1 Pr1 O1 75.38(11) . .
O3 Pr1 O1 156.50(12) . .
N4 Pr1 O1 79.21(10) . .
N6 Pr1 N5 31.32(11) . .
N3 Pr1 N5 150.40(12) . .
N2 Pr1 N5 120.10(12) . .
N1 Pr1 N5 88.39(12) . .
O3 Pr1 N5 83.47(11) . .
N4 Pr1 N5 145.38(11) . .
O1 Pr1 N5 101.20(10) . .
N6 Pr1 O2 73.17(11) . .
N3 Pr1 O2 78.28(10) . .
N2 Pr1 O2 158.40(11) . .
N1 Pr1 O2 159.64(12) . .
O3 Pr1 O2 83.64(12) . .
N4 Pr1 O2 74.28(10) . .
O1 Pr1 O2 119.86(11) . .
N5 Pr1 O2 75.86(10) . .
O2 C47 C48 112.5(10) . .
O2 C47 H47A 109.1 . .
C48 C47 H47A 109.1 . .
O2 C47 H47B 109.1 . .
C48 C47 H47B 109.1 . .
H47A C47 H47B 107.8 . .
C47 C48 C49 101.8(11) . .
C47 C48 H48A 111.4 . .
C49 C48 H48A 111.4 . .
C47 C48 H48B 111.4 . .
C49 C48 H48B 111.4 . .
H48A C48 H48B 109.3 . .
C50 C49 C48 103.9(13) . .
C50 C49 H49A 111.0 . .
C48 C49 H49A 111.0 . .
C50 C49 H49B 111.0 . .
C48 C49 H49B 111.0 . .
H49A C49 H49B 109.0 . .
O2 C50 C49 106.1(11) . .
O2 C50 H50A 110.5 . .
C49 C50 H50A 110.5 . .
O2 C50 H50B 110.5 . .
C49 C50 H50B 110.5 . .
H50A C50 H50B 108.7 . .
O2 C47' C48' 101.8(12) . .
O2 C47' H47C 111.4 . .
C48' C47' H47C 111.4 . .
O2 C47' H47D 111.4 . .
C48' C47' H47D 111.4 . .
H47C C47' H47D 109.3 . .
C48' C49' C50' 94.8(18) . .
C48' C49' H49C 112.8 . .
C50' C49' H49C 112.8 . .
C48' C49' H49D 112.8 . .
C50' C49' H49D 112.8 . .
H49C C49' H49D 110.2 . .
O2 C50' C49' 105.4(12) . .
O2 C50' H50C 110.7 . .
C49' C50' H50C 110.7 . .
O2 C50' H50D 110.7 . .
C49' C50' H50D 110.7 . .
H50C C50' H50D 108.8 . .
C47' C48' C49' 109.2(14) . .
C47' C48' H48C 109.8 . .
C49' C48' H48C 109.8 . .
C47' C48' H48D 109.8 . .
C49' C48' H48D 109.8 . .
H48C C48' H48D 108.3 . .

loop_
_geom_bond_atom_site_label_1
_geom_bond_atom_site_label_2
_geom_bond_distance
_geom_bond_site_symmetry_2
C1 C6 1.382(8) .
C1 C2 1.382(8) .
C1 H1 0.9300 .
C2 C3 1.369(10) .
C2 H2 0.9300 .
C3 C4 1.371(11) .
C3 H3 0.9300 .
C4 C5 1.395(10) .
C4 H4 0.9300 .
C5 C6 1.400(8) .
C5 H5 0.9300 .
C6 C7 1.470(7) .
C7 N1 1.337(6) .
C7 P1 1.762(5) .
C8 N2 1.344(6) .
C8 C9 1.482(6) .
C8 P1 1.753(5) .
C9 C14 1.379(7) .
C9 C10 1.397(7) .
C10 C11 1.365(9) .
C10 H10 0.9300 .
C11 C12 1.344(10) .
C11 H11 0.9300 .
C12 C13 1.377(9) .
C12 H12 0.9300 .
C13 C14 1.379(7) .
C13 H13 0.9300 .
C14 H14 0.9300 .
C15 C20 1.385(7) .
C15 C16 1.394(8) .
C15 H15 0.9300 .
C16 C17 1.348(9) .
C16 H16 0.9300 .
C17 C18 1.371(9) .
C17 H17 0.9300 .
C18 C19 1.375(8) .
C18 H18 0.9300 .
C19 C20 1.373(7) .
C19 H19 0.9300 .
C20 C21 1.470(6) .
C21 N3 1.334(5) .
C21 P2 1.750(4) .
C22 N4 1.334(5) .
C22 C23 1.481(6) .
C22 P2 1.751(5) .
C23 C28 1.375(7) .
C23 C24 1.385(7) .
C24 C25 1.403(9) .
C24 H24 0.9300 .
C25 C26 1.348(10) .
C25 H25 0.9300 .
C26 C27 1.337(9) .
C26 H26 0.9300 .
C27 C28 1.394(7) .
C27 H27 0.9300 .
C28 H28 0.9300 .
C29 C34 1.378(7) .
C29 C30 1.393(9) .
C29 H29 0.9300 .
C30 C31 1.371(10) .
C30 H30 0.9300 .
C31 C32 1.354(10) .
C31 H31 0.9300 .
C32 C33 1.376(9) .
C32 H32 0.9300 .
C33 C34 1.387(7) .
C33 H33 0.9300 .
C34 C35 1.479(7) .
C35 N6 1.332(5) .
C35 P3 1.748(4) .
C36 N5 1.335(5) .
C36 C37 1.472(7) .
C36 P3 1.757(5) .
C37 C38 1.377(7) .
C37 C42 1.377(8) .
C38 C39 1.387(10) .
C38 H38 0.9300 .
C39 C40 1.381(12) .
C39 H39 0.9300 .
C40 C41 1.334(11) .
C40 H40 0.9300 .
C41 C42 1.400(9) .
C41 H41 0.9300 .
C42 H42 0.9300 .
C43 O1 1.441(5) .
C43 C44 1.500(7) .
C43 H43A 0.9700 .
C43 H43B 0.9700 .
C44 C45 1.511(8) .
C44 H44A 0.9700 .
C44 H44B 0.9700 .
C45 C46 1.489(8) .
C45 H45A 0.9700 .
C45 H45B 0.9700 .
C46 O1 1.441(5) .
C46 H46A 0.9700 .
C46 H46B 0.9700 .
C51 O3 1.435(8) .
C51 C52 1.487(10) .
C51 H51A 0.9700 .
C51 H51B 0.9700 .
C52 C53 1.430(13) .
C52 H52A 0.9700 .
C52 H52B 0.9700 .
C53 C54 1.465(10) .
C53 H53A 0.9700 .
C53 H53B 0.9700 .
C54 O3 1.433(7) .
C54 H54A 0.9700 .
C54 H54B 0.9700 .
C55 C55' 0.35(6) 2_667
C55 C56 1.08(6) 2_667
C55 C56' 1.3900 .
C55 C57 1.3900 .
C55 C57' 1.61(13) 2_667
C55 H55A 0.9599 .
C56' C56 0.35(6) 2_667
C56' C57 1.30(15) 2_667
C56' C57' 1.3900 .
C56' C55' 1.72(6) 2_667
C56' H56A 0.9600 .
C57' C57 0.35(5) 2_667
C57' C58 1.21(5) 2_667
C57' C55' 1.3900 .
C57' C56 1.55(13) 2_667
C57' C55 1.61(12) 2_667
C57' H57A 0.9600 .
C55' C55 0.35(5) 2_667
C55' C57 1.23(14) 2_667
C55' C56 1.3900 .
C55' C56' 1.72(6) 2_667
C55' H55B 0.9601 .
C56 C56' 0.35(6) 2_667
C56 C55 1.08(6) 2_667
C56 C57 1.3900 .
C56 C57' 1.55(14) 2_667
C56 H56B 0.9600 .
C57 C57' 0.35(6) 2_667
C57 C55' 1.23(16) 2_667
C57 C56' 1.30(17) 2_667
C57 C58 1.534(10) .
C58 C57' 1.21(5) 2_667
C58 H58A 0.9600 .
C58 H58B 0.9600 .
C58 H58C 0.9600 .
C59 C60 1.3900 .
C59 C64 1.3900 .
C59 H59 0.9300 .
C60 C61 1.3900 .
C60 H60 0.9300 .
C61 C62 1.3900 .
C61 H61 0.9300 .
C62 C63 1.3900 .
C62 H62 0.9300 .
C63 C64 1.3900 .
C63 H63 0.9300 .
C64 C65 1.479(9) .
C65 H65A 0.9600 .
C65 H65B 0.9600 .
C65 H65C 0.9600 .
N1 N2 1.369(5) .
N1 Pr1 2.500(4) .
N2 Pr1 2.494(4) .
N3 N4 1.367(5) .
N3 Pr1 2.477(3) .
N4 Pr1 2.540(3) .
N5 N6 1.363(5) .
N5 Pr1 2.564(3) .
N6 Pr1 2.476(3) .
O1 Pr1 2.550(3) .
O2 C47 1.436(8) .
O2 C50' 1.444(9) .
O2 C50 1.446(8) .
O2 C47' 1.451(9) .
O2 Pr1 2.639(3) .
O3 Pr1 2.510(3) .
C47 C48 1.503(9) .
C47 H47A 0.9700 .
C47 H47B 0.9700 .
C48 C49 1.528(9) .
C48 H48A 0.9700 .
C48 H48B 0.9700 .
C49 C50 1.527(10) .
C49 H49A 0.9700 .
C49 H49B 0.9700 .
C50 H50A 0.9700 .
C50 H50B 0.9700 .
C47' C48' 1.506(9) .
C47' H47C 0.9700 .
C47' H47D 0.9700 .
C49' C48' 1.528(10) .
C49' C50' 1.529(10) .
C49' H49C 0.9700 .
C49' H49D 0.9700 .
C50' H50C 0.9700 .
C50' H50D 0.9700 .
C48' H48C 0.9700 .
C48' H48D 0.9700 .

loop_
_geom_torsion_atom_site_label_1
_geom_torsion_atom_site_label_2
_geom_torsion_atom_site_label_3
_geom_torsion_atom_site_label_4
_geom_torsion
_geom_torsion_site_symmetry_1
_geom_torsion_site_symmetry_4
C6 C1 C2 C3 0.6(9) . .
C1 C2 C3 C4 -0.2(10) . .
C2 C3 C4 C5 -0.6(12) . .
C3 C4 C5 C6 0.9(11) . .
C2 C1 C6 C5 -0.3(8) . .
C2 C1 C6 C7 177.1(5) . .
C4 C5 C6 C1 -0.4(9) . .
C4 C5 C6 C7 -177.9(6) . .
C1 C6 C7 N1 12.9(7) . .
C5 C6 C7 N1 -169.7(5) . .
C1 C6 C7 P1 -166.5(4) . .
C5 C6 C7 P1 10.8(7) . .
N2 C8 C9 C14 15.2(7) . .
P1 C8 C9 C14 -162.3(4) . .
N2 C8 C9 C10 -166.2(5) . .
P1 C8 C9 C10 16.4(7) . .
C14 C9 C10 C11 -0.7(9) . .
C8 C9 C10 C11 -179.4(6) . .
C9 C10 C11 C12 -0.5(12) . .
C10 C11 C12 C13 1.1(12) . .
C11 C12 C13 C14 -0.5(10) . .
C10 C9 C14 C13 1.3(8) . .
C8 C9 C14 C13 179.9(5) . .
C12 C13 C14 C9 -0.7(8) . .
C20 C15 C16 C17 1.0(10) . .
C15 C16 C17 C18 -1.9(11) . .
C16 C17 C18 C19 2.1(11) . .
C17 C18 C19 C20 -1.3(11) . .
C18 C19 C20 C15 0.3(9) . .
C18 C19 C20 C21 177.5(6) . .
C16 C15 C20 C19 -0.2(8) . .
C16 C15 C20 C21 -177.4(5) . .
C19 C20 C21 N3 135.8(5) . .
C15 C20 C21 N3 -47.1(7) . .
C19 C20 C21 P2 -47.8(7) . .
C15 C20 C21 P2 129.3(5) . .
N4 C22 C23 C28 1.0(7) . .
P2 C22 C23 C28 -179.0(4) . .
N4 C22 C23 C24 178.6(5) . .
P2 C22 C23 C24 -1.4(7) . .
C28 C23 C24 C25 2.9(10) . .
C22 C23 C24 C25 -174.9(6) . .
C23 C24 C25 C26 -2.2(12) . .
C24 C25 C26 C27 1.4(12) . .
C25 C26 C27 C28 -1.3(11) . .
C24 C23 C28 C27 -2.9(9) . .
C22 C23 C28 C27 174.8(5) . .
C26 C27 C28 C23 2.2(10) . .
C34 C29 C30 C31 -0.1(11) . .
C29 C30 C31 C32 -0.6(12) . .
C30 C31 C32 C33 1.4(12) . .
C31 C32 C33 C34 -1.3(11) . .
C30 C29 C34 C33 0.2(10) . .
C30 C29 C34 C35 179.9(6) . .
C32 C33 C34 C29 0.5(10) . .
C32 C33 C34 C35 -179.2(6) . .
C29 C34 C35 N6 29.1(7) . .
C33 C34 C35 N6 -151.3(5) . .
C29 C34 C35 P3 -147.3(5) . .
C33 C34 C35 P3 32.4(7) . .
N5 C36 C37 C38 175.8(5) . .
P3 C36 C37 C38 -4.9(7) . .
N5 C36 C37 C42 -4.5(8) . .
P3 C36 C37 C42 174.7(5) . .
C42 C37 C38 C39 0.1(10) . .
C36 C37 C38 C39 179.8(6) . .
C37 C38 C39 C40 -0.5(13) . .
C38 C39 C40 C41 0.4(14) . .
C39 C40 C41 C42 0.2(14) . .
C38 C37 C42 C41 0.4(10) . .
C36 C37 C42 C41 -179.2(6) . .
C40 C41 C42 C37 -0.6(13) . .
O1 C43 C44 C45 24.7(6) . .
C43 C44 C45 C46 -2.5(7) . .
C44 C45 C46 O1 -20.5(7) . .
O3 C51 C52 C53 13.5(12) . .
C51 C52 C53 C54 -19.8(13) . .
C52 C53 C54 O3 18.7(11) . .
C55' C55 C56' C56 0(11) 2_667 2_667
C57 C55 C56' C56 73(68) . 2_667
C57' C55 C56' C56 67(66) 2_667 2_667
C55' C55 C56' C57 -67(71) 2_667 2_667
C56 C55 C56' C57 -67(67) 2_667 2_667
C57 C55 C56' C57 6(6) . 2_667
C57' C55 C56' C57 0.0(17) 2_667 2_667
C55' C55 C56' C57' -73(73) 2_667 .
C56 C55 C56' C57' -73(69) 2_667 .
C57 C55 C56' C57' 0.0 . .
C57' C55 C56' C57' -6(6) 2_667 .
C56 C55 C56' C55' 0(11) 2_667 2_667
C57 C55 C56' C55' 73(72) . 2_667
C57' C55 C56' C55' 67(70) 2_667 2_667
C56 C56' C57' C57 0(3) 2_667 2_667
C55 C56' C57' C57 23(21) . 2_667
C55' C56' C57' C57 18(17) 2_667 2_667
C56 C56' C57' C58 155(25) 2_667 2_667
C57 C56' C57' C58 155(25) 2_667 2_667
C55 C56' C57' C58 178(4) . 2_667
C55' C56' C57' C58 173(8) 2_667 2_667
C56 C56' C57' C55' -23(22) 2_667 .
C57 C56' C57' C55' -23(21) 2_667 .
C55 C56' C57' C55' 0.0 . .
C55' C56' C57' C55' -5(5) 2_667 .
C57 C56' C57' C56 0(3) 2_667 2_667
C55 C56' C57' C56 23(22) . 2_667
C55' C56' C57' C56 18(17) 2_667 2_667
C56 C56' C57' C55 -18(17) 2_667 2_667
C57 C56' C57' C55 -18(17) 2_667 2_667
C55 C56' C57' C55 5(5) . 2_667
C55' C56' C57' C55 0.0(7) 2_667 2_667
C57 C57' C55' C55 0(3) 2_667 2_667
C58 C57' C55' C55 -152(28) 2_667 2_667
C56' C57' C55' C55 26(25) . 2_667
C56 C57' C55' C55 21(21) 2_667 2_667
C58 C57' C55' C57 -152(28) 2_667 2_667
C56' C57' C55' C57 26(24) . 2_667
C56 C57' C55' C57 21(20) 2_667 2_667
C55 C57' C55' C57 0(3) 2_667 2_667
C57 C57' C55' C56 -26(24) 2_667 .
C58 C57' C55' C56 -178(4) 2_667 .
C56' C57' C55' C56 0.0 . .
C56 C57' C55' C56 -5(5) 2_667 .
C55 C57' C55' C56 -26(25) 2_667 .
C57 C57' C55' C56' -21(20) 2_667 2_667
C58 C57' C55' C56' -173(9) 2_667 2_667
C56' C57' C55' C56' 5(5) . 2_667
C56 C57' C55' C56' 0.0(13) 2_667 2_667
C55 C57' C55' C56' -21(21) 2_667 2_667
C55 C55' C56 C56' 0(7) 2_667 2_667
C57 C55' C56 C56' 101(74) 2_667 2_667
C57' C55' C56 C56' 107(73) . 2_667
C57 C55' C56 C55 101(71) 2_667 2_667
C57' C55' C56 C55 107(70) . 2_667
C56' C55' C56 C55 0(7) 2_667 2_667
C55 C55' C56 C57 -107(70) 2_667 .
C57 C55' C56 C57 -6(6) 2_667 .
C57' C55' C56 C57 0.0 . .
C56' C55' C56 C57 -107(73) 2_667 .
C55 C55' C56 C57' -101(71) 2_667 2_667
C57 C55' C56 C57' 0.0(18) 2_667 2_667
C57' C55' C56 C57' 6(7) . 2_667
C56' C55' C56 C57' -101(74) 2_667 2_667
C56' C56 C57 C57' 0(3) 2_667 2_667
C55 C56 C57 C57' 150(31) 2_667 2_667
C55' C56 C57 C57' 157(24) . 2_667
C56' C56 C57 C55' -150(31) 2_667 2_667
C55 C56 C57 C55' 0.0(11) 2_667 2_667
C55' C56 C57 C55' 8(8) . 2_667
C57' C56 C57 C55' -150(31) 2_667 2_667
C55 C56 C57 C56' 150(30) 2_667 2_667
C55' C56 C57 C56' 157(23) . 2_667
C57' C56 C57 C56' 0(3) 2_667 2_667
C56' C56 C57 C55 -157(23) 2_667 .
C55 C56 C57 C55 -8(8) 2_667 .
C55' C56 C57 C55 0.0 . .
C57' C56 C57 C55 -157(24) 2_667 .
C56' C56 C57 C58 19(20) 2_667 .
C55 C56 C57 C58 169(10) 2_667 .
C55' C56 C57 C58 176(3) . .
C57' C56 C57 C58 19(21) 2_667 .
C55' C55 C57 C57' 0(4) 2_667 2_667
C56 C55 C57 C57' -147(34) 2_667 2_667
C56' C55 C57 C57' -154(27) . 2_667
C56 C55 C57 C55' -147(33) 2_667 2_667
C56' C55 C57 C55' -154(26) . 2_667
C57' C55 C57 C55' 0(4) 2_667 2_667
C55' C55 C57 C56' 147(33) 2_667 2_667
C56 C55 C57 C56' 0.0(19) 2_667 2_667
C56' C55 C57 C56' -8(8) . 2_667
C57' C55 C57 C56' 147(34) 2_667 2_667
C55' C55 C57 C56 154(26) 2_667 .
C56 C55 C57 C56 8(7) 2_667 .
C56' C55 C57 C56 0.0 . .
C57' C55 C57 C56 154(27) 2_667 .
C55' C55 C57 C58 -22(24) 2_667 .
C56 C55 C57 C58 -169(10) 2_667 .
C56' C55 C57 C58 -176(3) . .
C57' C55 C57 C58 -22(24) 2_667 .
C55' C57 C58 C57' 92(82) 2_667 2_667
C56' C57 C58 C57' -74(80) 2_667 2_667
C56 C57 C58 C57' -79(82) . 2_667
C55 C57 C58 C57' 98(82) . 2_667
C64 C59 C60 C61 0.0 . .
C59 C60 C61 C62 0.0 . .
C60 C61 C62 C63 0.0 . .
C61 C62 C63 C64 0.0 . .
C62 C63 C64 C59 0.0 . .
C62 C63 C64 C65 -179.98(9) . .
C60 C59 C64 C63 0.0 . .
C60 C59 C64 C65 179.98(9) . .
C6 C7 N1 N2 179.9(4) . .
P1 C7 N1 N2 -0.6(5) . .
C6 C7 N1 Pr1 20(3) . .
P1 C7 N1 Pr1 -160(2) . .
C9 C8 N2 N1 -177.8(4) . .
P1 C8 N2 N1 0.0(5) . .
C9 C8 N2 Pr1 -16(3) . .
P1 C8 N2 Pr1 161(2) . .
C7 N1 N2 C8 0.4(5) . .
Pr1 N1 N2 C8 177.6(4) . .
C7 N1 N2 Pr1 -177.2(4) . .
C20 C21 N3 N4 176.7(4) . .
P2 C21 N3 N4 -0.1(5) . .
C20 C21 N3 Pr1 -16(2) . .
P2 C21 N3 Pr1 166.7(15) . .
C23 C22 N4 N3 179.7(4) . .
P2 C22 N4 N3 -0.2(5) . .
C23 C22 N4 Pr1 31(4) . .
P2 C22 N4 Pr1 -149(3) . .
C21 N3 N4 C22 0.2(5) . .
Pr1 N3 N4 C22 -177.4(3) . .
C21 N3 N4 Pr1 177.6(3) . .
C37 C36 N5 N6 178.9(4) . .
P3 C36 N5 N6 -0.5(5) . .
C37 C36 N5 Pr1 18(5) . .
P3 C36 N5 Pr1 -161(4) . .
C34 C35 N6 N5 -176.5(4) . .
P3 C35 N6 N5 0.4(5) . .
C34 C35 N6 Pr1 -3.1(19) . .
P3 C35 N6 Pr1 173.7(14) . .
C36 N5 N6 C35 0.1(5) . .
Pr1 N5 N6 C35 178.7(4) . .
C36 N5 N6 Pr1 -178.6(3) . .
C45 C46 O1 C43 36.6(6) . .
C45 C46 O1 Pr1 -166.3(4) . .
C44 C43 O1 C46 -38.3(5) . .
C44 C43 O1 Pr1 165.1(3) . .
C53 C54 O3 C51 -10.4(8) . .
C53 C54 O3 Pr1 -176.7(5) . .
C52 C51 O3 C54 -1.7(9) . .
C52 C51 O3 Pr1 165.1(6) . .
N2 C8 P1 C7 -0.2(4) . .
C9 C8 P1 C7 177.4(4) . .
N1 C7 P1 C8 0.4(4) . .
C6 C7 P1 C8 179.9(4) . .
N3 C21 P2 C22 0.0(4) . .
C20 C21 P2 C22 -176.6(4) . .
N4 C22 P2 C21 0.2(4) . .
C23 C22 P2 C21 -179.8(4) . .
N6 C35 P3 C36 -0.5(4) . .
C34 C35 P3 C36 176.0(5) . .
N5 C36 P3 C35 0.5(4) . .
C37 C36 P3 C35 -178.8(4) . .
C35 N6 Pr1 N3 -50.5(17) . .
N5 N6 Pr1 N3 123.3(3) . .
C35 N6 Pr1 N2 100.1(17) . .
N5 N6 Pr1 N2 -86.2(2) . .
C35 N6 Pr1 N1 116.3(17) . .
N5 N6 Pr1 N1 -69.9(2) . .
C35 N6 Pr1 O3 -158.3(16) . .
N5 N6 Pr1 O3 15.4(3) . .
C35 N6 Pr1 N4 -24.0(17) . .
N5 N6 Pr1 N4 149.7(2) . .
C35 N6 Pr1 O1 44.2(17) . .
N5 N6 Pr1 O1 -142.1(2) . .
C35 N6 Pr1 N5 -173.7(18) . .
C35 N6 Pr1 O2 -83.4(17) . .
N5 N6 Pr1 O2 90.4(2) . .
C21 N3 Pr1 N6 -120.7(17) . .
N4 N3 Pr1 N6 46.9(3) . .
C21 N3 Pr1 N2 82.3(17) . .
N4 N3 Pr1 N2 -110.1(2) . .
C21 N3 Pr1 N1 73.4(17) . .
N4 N3 Pr1 N1 -119.0(2) . .
C21 N3 Pr1 O3 -3.0(17) . .
N4 N3 Pr1 O3 164.6(2) . .
C21 N3 Pr1 N4 -167.6(18) . .
C21 N3 Pr1 O1 153.2(17) . .
N4 N3 Pr1 O1 -39.2(2) . .
C21 N3 Pr1 N5 -59.0(18) . .
N4 N3 Pr1 N5 108.5(3) . .
C21 N3 Pr1 O2 -88.6(17) . .
N4 N3 Pr1 O2 79.0(2) . .
C8 N2 Pr1 N6 -131(2) . .
N1 N2 Pr1 N6 31.6(3) . .
C8 N2 Pr1 N3 33(2) . .
N1 N2 Pr1 N3 -164.4(2) . .
C8 N2 Pr1 N1 -162(3) . .
C8 N2 Pr1 O3 114(2) . .
N1 N2 Pr1 O3 -84.1(2) . .
C8 N2 Pr1 N4 4(2) . .
N1 N2 Pr1 N4 166.1(2) . .
C8 N2 Pr1 O1 -74(2) . .
N1 N2 Pr1 O1 88.4(2) . .
C8 N2 Pr1 N5 -167(2) . .
N1 N2 Pr1 N5 -5.3(3) . .
C8 N2 Pr1 O2 58(3) . .
N1 N2 Pr1 O2 -139.5(3) . .
C7 N1 Pr1 N6 5(2) . .
N2 N1 Pr1 N6 -155.3(2) . .
C7 N1 Pr1 N3 177(2) . .
N2 N1 Pr1 N3 16.8(3) . .
C7 N1 Pr1 N2 161(2) . .
C7 N1 Pr1 O3 -108(2) . .
N2 N1 Pr1 O3 91.8(2) . .
C7 N1 Pr1 N4 144(2) . .
N2 N1 Pr1 N4 -16.9(3) . .
C7 N1 Pr1 O1 78(2) . .
N2 N1 Pr1 O1 -82.5(2) . .
C7 N1 Pr1 N5 -24(2) . .
N2 N1 Pr1 N5 175.4(2) . .
C7 N1 Pr1 O2 -63(2) . .
N2 N1 Pr1 O2 136.5(3) . .
C54 O3 Pr1 N6 -109.1(5) . .
C51 O3 Pr1 N6 86.4(5) . .
C54 O3 Pr1 N3 103.3(5) . .
C51 O3 Pr1 N3 -61.2(5) . .
C54 O3 Pr1 N2 20.2(5) . .
C51 O3 Pr1 N2 -144.3(5) . .
C54 O3 Pr1 N1 -11.8(5) . .
C51 O3 Pr1 N1 -176.3(5) . .
C54 O3 Pr1 N4 111.8(5) . .
C51 O3 Pr1 N4 -52.7(5) . .
C54 O3 Pr1 O1 2.1(6) . .
C51 O3 Pr1 O1 -162.5(4) . .
C54 O3 Pr1 N5 -101.1(5) . .
C51 O3 Pr1 N5 94.4(5) . .
C54 O3 Pr1 O2 -177.5(5) . .
C51 O3 Pr1 O2 18.0(4) . .
C22 N4 Pr1 N6 -2(4) . .
N3 N4 Pr1 N6 -152.0(2) . .
C22 N4 Pr1 N3 150(4) . .
C22 N4 Pr1 N2 -141(4) . .
N3 N4 Pr1 N2 68.7(2) . .
C22 N4 Pr1 N1 -133(4) . .
N3 N4 Pr1 N1 77.5(2) . .
C22 N4 Pr1 O3 134(4) . .
N3 N4 Pr1 O3 -16.2(2) . .
C22 N4 Pr1 O1 -69(4) . .
N3 N4 Pr1 O1 141.4(2) . .
C22 N4 Pr1 N5 25(4) . .
N3 N4 Pr1 N5 -124.5(2) . .
C22 N4 Pr1 O2 57(4) . .
N3 N4 Pr1 O2 -93.2(2) . .
C46 O1 Pr1 N6 40.3(4) . .
C43 O1 Pr1 N6 -167.5(4) . .
C46 O1 Pr1 N3 -174.4(4) . .
C43 O1 Pr1 N3 -22.1(4) . .
C46 O1 Pr1 N2 -97.1(4) . .
C43 O1 Pr1 N2 55.1(4) . .
C46 O1 Pr1 N1 -64.1(4) . .
C43 O1 Pr1 N1 88.1(4) . .
C46 O1 Pr1 O3 -78.2(5) . .
C43 O1 Pr1 O3 74.0(5) . .
C46 O1 Pr1 N4 165.9(4) . .
C43 O1 Pr1 N4 -41.8(4) . .
C46 O1 Pr1 N5 21.2(4) . .
C43 O1 Pr1 N5 173.5(4) . .
C46 O1 Pr1 O2 101.3(4) . .
C43 O1 Pr1 O2 -106.5(4) . .
C36 N5 Pr1 N6 161(5) . .
C36 N5 Pr1 N3 51(5) . .
N6 N5 Pr1 N3 -110.6(3) . .
C36 N5 Pr1 N2 -84(5) . .
N6 N5 Pr1 N2 115.0(2) . .
C36 N5 Pr1 N1 -86(5) . .
N6 N5 Pr1 N1 112.3(2) . .
C36 N5 Pr1 O3 -5(5) . .
N6 N5 Pr1 O3 -165.8(2) . .
C36 N5 Pr1 N4 112(5) . .
N6 N5 Pr1 N4 -49.7(3) . .
C36 N5 Pr1 O1 -161(5) . .
N6 N5 Pr1 O1 37.5(2) . .
C36 N5 Pr1 O2 81(5) . .
N6 N5 Pr1 O2 -80.8(2) . .
C47 O2 Pr1 N6 153.6(13) . .
C50' O2 Pr1 N6 -28.1(19) . .
C50 O2 Pr1 N6 -35.3(14) . .
C47' O2 Pr1 N6 126.3(15) . .
C47 O2 Pr1 N3 -8.5(13) . .
C50' O2 Pr1 N3 169.7(19) . .
C50 O2 Pr1 N3 162.5(14) . .
C47' O2 Pr1 N3 -35.8(15) . .
C47 O2 Pr1 N2 -33.7(13) . .
C50' O2 Pr1 N2 144.5(18) . .
C50 O2 Pr1 N2 137.3(14) . .
C47' O2 Pr1 N2 -61.0(15) . .
C47 O2 Pr1 N1 -133.6(13) . .
C50' O2 Pr1 N1 44.6(19) . .
C50 O2 Pr1 N1 37.4(15) . .
C47' O2 Pr1 N1 -160.9(15) . .
C47 O2 Pr1 O3 -89.1(13) . .
C50' O2 Pr1 O3 89.1(19) . .
C50 O2 Pr1 O3 81.9(14) . .
C47' O2 Pr1 O3 -116.4(15) . .
C47 O2 Pr1 N4 23.8(13) . .
C50' O2 Pr1 N4 -158.0(19) . .
C50 O2 Pr1 N4 -165.2(14) . .
C47' O2 Pr1 N4 -3.5(15) . .
C47 O2 Pr1 O1 91.1(13) . .
C50' O2 Pr1 O1 -90.7(19) . .
C50 O2 Pr1 O1 -97.9(14) . .
C47' O2 Pr1 O1 63.8(15) . .
C47 O2 Pr1 N5 -174.0(13) . .
C50' O2 Pr1 N5 4.3(19) . .
C50 O2 Pr1 N5 -2.9(14) . .
C47' O2 Pr1 N5 158.7(15) . .
C50' O2 C47 C48 8(2) . .
C50 O2 C47 C48 13.8(19) . .
C47' O2 C47 C48 -94(3) . .
Pr1 O2 C47 C48 -173.6(9) . .
O2 C47 C48 C49 7(2) . .
C47 C48 C49 C50 -24(3) . .
C47 O2 C50 C49 -29(3) . .
C50' O2 C50 C49 72(13) . .
C47' O2 C50 C49 -5(3) . .
Pr1 O2 C50 C49 158.1(13) . .
C48 C49 C50 O2 34(3) . .
C47 O2 C47' C48' 78(3) . .
C50' O2 C47' C48' -8(2) . .
C50 O2 C47' C48' -2(2) . .
Pr1 O2 C47' C48' -165.9(10) . .
C47 O2 C50' C49' 9(3) . .
C50 O2 C50' C49' -72(13) . .
C47' O2 C50' C49' 33(3) . .
Pr1 O2 C50' C49' -169.8(16) . .
C48' C49' C50' O2 -42(4) . .
O2 C47' C48' C49' -21(2) . .
C50' C49' C48' C47' 38(3) . .
